data_1574979
loop_
_publ_author_name
'Ghosh, Moushakhi'
'Gaurav, Kumar'
'Panwaria, Prakash'
'Panday, Rishukumar'
'Tothadi, Srinu'
'Khan, Shabana'

_publ_section_title
;
 Driving diverse bond functionalisation with <i>N</i>-heterocyclic
 silylene-coinage metal-aryl complexes.
;
_journal_issue 32
_journal_name_full 'Chemical science'
_journal_page_first 14518
_journal_page_last 14533
_journal_paper_doi 10.1039/d5sc00879d
_journal_volume 16
_journal_year 2025
_chemical_formula_moiety 'C33 H41 Ag F10 N4 Si3'
_chemical_formula_sum 'C33 H41 Ag F10 N4 Si3'
_chemical_formula_weight 875.84
_space_group_crystal_system monoclinic
_space_group_IT_number 14
_space_group_name_Hall '-P 2yn'
_space_group_name_H-M_alt 'P 1 21/n 1'
_atom_sites_solution_hydrogens geom
_audit_creation_date 2025-01-15
_audit_creation_method
;
Olex2 1.3
(compiled 2020.11.12 svn.r5f609507 for OlexSys, GUI svn.r6408)
;
_audit_update_record
;
2025-01-23 deposited with the CCDC.	2025-06-30 downloaded from the CCDC.
;
_cell_angle_alpha 90
_cell_angle_beta 106.283(2)
_cell_angle_gamma 90
_cell_formula_units_Z 4
_cell_length_a 15.1058(11)
_cell_length_b 13.7633(8)
_cell_length_c 19.4686(15)
_cell_measurement_reflns_used 9940
_cell_measurement_temperature 100
_cell_measurement_theta_max 28.22
_cell_measurement_theta_min 2.81
_cell_volume 3885.3(5)
_computing_molecular_graphics 'Olex2 1.3 (Dolomanov et al., 2009)'
_computing_publication_material 'Olex2 1.3 (Dolomanov et al., 2009)'
_computing_structure_refinement 'ShelXL (Sheldrick, 2015)'
_computing_structure_solution 'SHELXT 2018/2 (Sheldrick, 2018)'
_diffrn_ambient_temperature 100
_diffrn_measured_fraction_theta_full 0.998
_diffrn_measured_fraction_theta_max 0.991
_diffrn_measurement_device_type 'Bruker APEX-II CCD'
_diffrn_measurement_method '\f and \w scans'
_diffrn_radiation_type MoK\a
_diffrn_radiation_wavelength 0.71073
_diffrn_reflns_av_R_equivalents 0.0679
_diffrn_reflns_av_unetI/netI 0.0634
_diffrn_reflns_Laue_measured_fraction_full 0.998
_diffrn_reflns_Laue_measured_fraction_max 0.991
_diffrn_reflns_limit_h_max 20
_diffrn_reflns_limit_h_min -20
_diffrn_reflns_limit_k_max 18
_diffrn_reflns_limit_k_min -15
_diffrn_reflns_limit_l_max 25
_diffrn_reflns_limit_l_min -25
_diffrn_reflns_number 47256
_diffrn_reflns_point_group_measured_fraction_full 0.998
_diffrn_reflns_point_group_measured_fraction_max 0.991
_diffrn_reflns_theta_full 25.242
_diffrn_reflns_theta_max 28.344
_diffrn_reflns_theta_min 2.040
_diffrn_standards_number 0
_exptl_absorpt_coefficient_mu 0.689
_exptl_absorpt_correction_T_max 0.7457
_exptl_absorpt_correction_T_min 0.5983
_exptl_absorpt_correction_type multi-scan
_exptl_absorpt_process_details
'SADABS-2016/2 (Bruker,2016/2) was used for absorption correction. wR2(int) was 0.1200 before and 0.0686 after correction. The Ratio of minimum to maximum transmission is 0.8023. The \l/2 correction factor is Not present.'
_exptl_crystal_colour colourless
_exptl_crystal_colour_primary colourless
_exptl_crystal_density_diffrn 1.497
_exptl_crystal_description block
_exptl_crystal_F_000 1784
_exptl_crystal_size_max 0.15
_exptl_crystal_size_mid 0.11
_exptl_crystal_size_min 0.05
_refine_diff_density_max 0.548
_refine_diff_density_min -0.469
_refine_diff_density_rms 0.087
_refine_ls_extinction_method none
_refine_ls_goodness_of_fit_ref 1.019
_refine_ls_hydrogen_treatment constr
_refine_ls_matrix_type full
_refine_ls_number_parameters 472
_refine_ls_number_reflns 9614
_refine_ls_number_restraints 0
_refine_ls_restrained_S_all 1.019
_refine_ls_R_factor_all 0.0888
_refine_ls_R_factor_gt 0.0454
_refine_ls_shift/su_max 0.001
_refine_ls_shift/su_mean 0.000
_refine_ls_structure_factor_coef Fsqd
_refine_ls_weighting_details 'w=1/[\s^2^(Fo^2^)+(0.0418P)^2^+4.0963P] where P=(Fo^2^+2Fc^2^)/3'
_refine_ls_weighting_scheme calc
_refine_ls_wR_factor_gt 0.0942
_refine_ls_wR_factor_ref 0.1120
_reflns_Friedel_coverage 0.000
_reflns_number_gt 6504
_reflns_number_total 9614
_reflns_threshold_expression 'I > 2\s(I)'
_cod_data_source_file d5sc00879d2.cif
_cod_data_source_block a1_a_CCDC5
_cod_depositor_comments 'Adding full bibliography for 1574965--1574988.cif.'
_cod_database_code 1574979
_shelx_shelxl_version_number 2018/3
_shelx_space_group_comment
;
The symmetry employed for this shelxl refinement is uniquely defined
by the following loop, which should always be used as a source of
symmetry information in preference to the above space-group names.
They are only intended as comments.
;
_shelx_estimated_absorpt_t_max 0.966
_shelx_estimated_absorpt_t_min 0.904
_olex2_refinement_description
;
1.a Aromatic/amide H refined with riding coordinates:
 C15(H15), C19(H19), C17(H17), C18(H18), C16(H16)
1.b Idealised Me refined as rotating group:
 C32(H32A,H32B,H32C), C21(H21A,H21B,H21C), C33(H33A,H33B,H33C), C29(H29A,H29B,
 H29C), C22(H22A,H22B,H22C), C25(H25A,H25B,H25C), C27(H27A,H27B,H27C), C26(H26A,
 H26B,H26C), C28(H28A,H28B,H28C), C31(H31A,H31B,H31C), C30(H30A,H30B,H30C),
 C23(H23A,H23B,H23C)
;
_olex2_submission_special_instructions 'No special instructions were received'

loop_
_space_group_symop_operation_xyz
'x, y, z'
'-x+1/2, y+1/2, -z+1/2'
'-x, -y, -z'
'x-1/2, -y-1/2, z-1/2'

loop_
_atom_site_label
_atom_site_type_symbol
_atom_site_fract_x
_atom_site_fract_y
_atom_site_fract_z
_atom_site_U_iso_or_equiv
_atom_site_adp_type
_atom_site_occupancy
_atom_site_site_symmetry_order
_atom_site_calc_flag
_atom_site_refinement_flags_posn
_atom_site_refinement_flags_adp
_atom_site_refinement_flags_occupancy
_atom_site_disorder_assembly
_atom_site_disorder_group
Ag1 Ag 0.38300(2) 0.57550(2) 0.64105(2) 0.03275(8) Uani 1 1 d . . . . .
Si1 Si 0.36735(5) 0.40723(5) 0.65599(4) 0.02325(17) Uani 1 1 d . . . . .
Si2 Si 0.17126(6) 0.42115(6) 0.57752(5) 0.0335(2) Uani 1 1 d . . . . .
Si3 Si 0.24619(7) 0.22138(6) 0.63438(5) 0.0372(2) Uani 1 1 d . . . . .
F10 F 0.57374(14) 0.61244(14) 0.70039(12) 0.0540(6) Uani 1 1 d . . . . .
F6 F 0.42027(15) 0.90874(14) 0.71314(11) 0.0520(5) Uani 1 1 d . . . . .
F5 F 0.50095(14) 0.89612(16) 0.59694(11) 0.0540(6) Uani 1 1 d . . . . .
F1 F 0.23546(14) 0.70252(15) 0.57361(13) 0.0605(6) Uani 1 1 d . . . . .
F3 F 0.21957(18) 0.98331(16) 0.43497(11) 0.0665(7) Uani 1 1 d . . . . .
F4 F 0.40030(18) 1.01929(17) 0.50055(14) 0.0726(7) Uani 1 1 d . . . . .
N2 N 0.43351(16) 0.36618(17) 0.74580(12) 0.0265(5) Uani 1 1 d . . . . .
F9 F 0.70374(15) 0.66060(19) 0.81784(13) 0.0709(7) Uani 1 1 d . . . . .
F2 F 0.13905(15) 0.82275(18) 0.47305(13) 0.0677(7) Uani 1 1 d . . . . .
N4 N 0.26514(16) 0.34588(17) 0.62291(12) 0.0270(5) Uani 1 1 d . . . . .
N1 N 0.42102(18) 0.72728(18) 0.64095(13) 0.0313(6) Uani 1 1 d . . . . .
F7 F 0.55863(18) 0.96073(19) 0.82499(13) 0.0744(7) Uani 1 1 d . . . . .
N3 N 0.46955(17) 0.33970(18) 0.64855(12) 0.0297(6) Uani 1 1 d . . . . .
F8 F 0.70137(16) 0.8362(2) 0.88184(13) 0.0799(8) Uani 1 1 d . . . . .
C13 C 0.5026(2) 0.3371(2) 0.72023(15) 0.0290(7) Uani 1 1 d . . . . .
C7 C 0.3728(2) 0.7941(2) 0.59157(14) 0.0279(6) Uani 1 1 d . . . . .
C20 C 0.4310(2) 0.3879(3) 0.81978(16) 0.0389(8) Uani 1 1 d . . . . .
C8 C 0.2798(2) 0.7799(2) 0.55621(17) 0.0354(7) Uani 1 1 d . . . . .
C14 C 0.5979(2) 0.3108(3) 0.76307(16) 0.0387(8) Uani 1 1 d . . . . .
C1 C 0.4906(2) 0.7589(2) 0.69931(15) 0.0296(7) Uani 1 1 d . . . . .
C32 C 0.1495(2) 0.5169(2) 0.63775(19) 0.0431(8) Uani 1 1 d . . . . .
H32A H 0.134880 0.486553 0.678806 0.065 Uiso 1 1 calc GR . . . .
H32B H 0.097418 0.557219 0.611641 0.065 Uiso 1 1 calc GR . . . .
H32C H 0.204568 0.557533 0.654658 0.065 Uiso 1 1 calc GR . . . .
C12 C 0.4102(2) 0.8768(2) 0.56907(16) 0.0345(7) Uani 1 1 d . . . . .
C10 C 0.2689(3) 0.9223(2) 0.48533(17) 0.0418(8) Uani 1 1 d . . . . .
C9 C 0.2290(2) 0.8412(3) 0.50399(18) 0.0423(8) Uani 1 1 d . . . . .
C6 C 0.4916(2) 0.8469(2) 0.73544(17) 0.0370(7) Uani 1 1 d . . . . .
C2 C 0.5654(2) 0.6988(2) 0.73123(17) 0.0352(7) Uani 1 1 d . . . . .
C24 C 0.5162(2) 0.3265(3) 0.59144(16) 0.0394(8) Uani 1 1 d . . . . .
C3 C 0.6342(2) 0.7232(3) 0.79189(19) 0.0452(9) Uani 1 1 d . . . . .
C4 C 0.6331(2) 0.8110(3) 0.82353(18) 0.0488(9) Uani 1 1 d . . . . .
C21 C 0.3324(3) 0.4133(3) 0.81507(19) 0.0503(9) Uani 1 1 d . . . . .
H21A H 0.312161 0.467071 0.781305 0.075 Uiso 1 1 calc GR . . . .
H21B H 0.327977 0.432780 0.862402 0.075 Uiso 1 1 calc GR . . . .
H21C H 0.293053 0.356578 0.798428 0.075 Uiso 1 1 calc GR . . . .
C11 C 0.3601(3) 0.9406(2) 0.51855(18) 0.0422(8) Uani 1 1 d . . . . .
C5 C 0.5618(3) 0.8738(3) 0.79467(19) 0.0471(9) Uani 1 1 d . . . . .
C33 C 0.1949(3) 0.4739(3) 0.4967(2) 0.0644(12) Uani 1 1 d . . . . .
H33A H 0.254987 0.506450 0.510273 0.097 Uiso 1 1 calc GR . . . .
H33B H 0.146693 0.521137 0.474719 0.097 Uiso 1 1 calc GR . . . .
H33C H 0.195408 0.421994 0.462338 0.097 Uiso 1 1 calc GR . . . .
C29 C 0.3530(3) 0.1525(3) 0.6777(3) 0.0634(12) Uani 1 1 d . . . . .
H29A H 0.396358 0.158241 0.648686 0.095 Uiso 1 1 calc GR . . . .
H29B H 0.337726 0.083926 0.681647 0.095 Uiso 1 1 calc GR . . . .
H29C H 0.381333 0.179025 0.725517 0.095 Uiso 1 1 calc GR . . . .
C22 C 0.4925(3) 0.4751(4) 0.8494(2) 0.0712(14) Uani 1 1 d . . . . .
H22A H 0.557333 0.456405 0.858516 0.107 Uiso 1 1 calc GR . . . .
H22B H 0.481120 0.496560 0.894177 0.107 Uiso 1 1 calc GR . . . .
H22C H 0.478361 0.528225 0.814510 0.107 Uiso 1 1 calc GR . . . .
C15 C 0.6657(3) 0.3808(3) 0.7817(2) 0.0573(11) Uani 1 1 d . . . . .
H15 H 0.652655 0.445833 0.765623 0.069 Uiso 1 1 calc R . . . .
C25 C 0.5759(3) 0.4146(3) 0.5885(2) 0.0633(11) Uani 1 1 d . . . . .
H25A H 0.538371 0.473661 0.583096 0.095 Uiso 1 1 calc GR . . . .
H25B H 0.601391 0.408370 0.547577 0.095 Uiso 1 1 calc GR . . . .
H25C H 0.626450 0.418459 0.632765 0.095 Uiso 1 1 calc GR . . . .
C27 C 0.5739(3) 0.2336(3) 0.6027(2) 0.0623(12) Uani 1 1 d . . . . .
H27A H 0.624683 0.239331 0.646679 0.094 Uiso 1 1 calc GR . . . .
H27B H 0.599043 0.223943 0.561893 0.094 Uiso 1 1 calc GR . . . .
H27C H 0.535059 0.178054 0.606571 0.094 Uiso 1 1 calc GR . . . .
C26 C 0.4398(3) 0.3195(4) 0.52188(18) 0.0615(12) Uani 1 1 d . . . . .
H26A H 0.402033 0.261914 0.522960 0.092 Uiso 1 1 calc GR . . . .
H26B H 0.466790 0.314366 0.481768 0.092 Uiso 1 1 calc GR . . . .
H26C H 0.401054 0.377786 0.515942 0.092 Uiso 1 1 calc GR . . . .
C28 C 0.1971(4) 0.1604(3) 0.5462(3) 0.0770(14) Uani 1 1 d . . . . .
H28A H 0.129967 0.168530 0.531195 0.116 Uiso 1 1 calc GR . . . .
H28B H 0.212197 0.091007 0.550684 0.116 Uiso 1 1 calc GR . . . .
H28C H 0.223409 0.189642 0.510403 0.116 Uiso 1 1 calc GR . . . .
C31 C 0.0593(3) 0.3539(3) 0.5464(3) 0.0771(15) Uani 1 1 d . . . . .
H31A H 0.058457 0.316123 0.503522 0.116 Uiso 1 1 calc GR . . . .
H31B H 0.008171 0.400409 0.535054 0.116 Uiso 1 1 calc GR . . . .
H31C H 0.052830 0.309947 0.584276 0.116 Uiso 1 1 calc GR . . . .
C19 C 0.6176(3) 0.2156(3) 0.7854(2) 0.0616(12) Uani 1 1 d . . . . .
H19 H 0.571366 0.166852 0.772406 0.074 Uiso 1 1 calc R . . . .
C17 C 0.7717(4) 0.2620(6) 0.8459(2) 0.103(3) Uani 1 1 d . . . . .
H17 H 0.831632 0.245058 0.874634 0.123 Uiso 1 1 calc R . . . .
C30 C 0.1686(3) 0.2075(3) 0.6934(3) 0.0717(13) Uani 1 1 d . . . . .
H30A H 0.184145 0.256695 0.731282 0.108 Uiso 1 1 calc GR . . . .
H30B H 0.176528 0.142585 0.714891 0.108 Uiso 1 1 calc GR . . . .
H30C H 0.104355 0.216019 0.664948 0.108 Uiso 1 1 calc GR . . . .
C23 C 0.4597(4) 0.2993(4) 0.8684(2) 0.0810(16) Uani 1 1 d . . . . .
H23A H 0.421903 0.243334 0.846979 0.122 Uiso 1 1 calc GR . . . .
H23B H 0.450677 0.313162 0.915374 0.122 Uiso 1 1 calc GR . . . .
H23C H 0.524835 0.284771 0.874030 0.122 Uiso 1 1 calc GR . . . .
C18 C 0.7054(4) 0.1927(5) 0.8270(3) 0.091(2) Uani 1 1 d . . . . .
H18 H 0.719526 0.127615 0.842601 0.109 Uiso 1 1 calc R . . . .
C16 C 0.7530(3) 0.3560(5) 0.8238(2) 0.0883(19) Uani 1 1 d . . . . .
H16 H 0.799744 0.404195 0.837342 0.106 Uiso 1 1 calc R . . . .

loop_
_atom_site_aniso_label
_atom_site_aniso_U_11
_atom_site_aniso_U_22
_atom_site_aniso_U_33
_atom_site_aniso_U_23
_atom_site_aniso_U_13
_atom_site_aniso_U_12
Ag1 0.03459(14) 0.02168(13) 0.03845(14) 0.00477(9) 0.00444(10) -0.00260(10)
Si1 0.0231(4) 0.0206(4) 0.0235(4) 0.0020(3) 0.0023(3) 0.0016(3)
Si2 0.0279(4) 0.0341(5) 0.0318(4) -0.0023(4) -0.0028(4) 0.0051(4)
Si3 0.0406(5) 0.0222(4) 0.0495(5) -0.0052(4) 0.0136(4) -0.0039(4)
F10 0.0424(12) 0.0363(11) 0.0743(15) -0.0015(10) 0.0017(11) 0.0059(9)
F6 0.0579(13) 0.0446(12) 0.0501(12) -0.0102(9) 0.0095(10) 0.0125(10)
F5 0.0419(12) 0.0563(13) 0.0626(14) 0.0243(10) 0.0127(10) -0.0108(10)
F1 0.0425(12) 0.0478(13) 0.0808(16) 0.0198(11) 0.0003(11) -0.0122(10)
F3 0.0879(18) 0.0578(14) 0.0453(12) 0.0211(10) 0.0043(12) 0.0320(13)
F4 0.0846(18) 0.0541(14) 0.0817(17) 0.0393(13) 0.0279(14) -0.0018(13)
N2 0.0280(13) 0.0293(13) 0.0214(11) 0.0012(10) 0.0057(10) 0.0051(11)
F9 0.0392(13) 0.0812(18) 0.0771(16) 0.0167(13) -0.0083(11) 0.0091(12)
F2 0.0422(13) 0.0762(16) 0.0694(15) 0.0089(12) -0.0093(11) 0.0070(11)
N4 0.0255(13) 0.0239(13) 0.0283(12) -0.0015(10) 0.0024(10) 0.0006(10)
N1 0.0335(14) 0.0253(13) 0.0312(13) 0.0034(10) 0.0026(11) -0.0050(11)
F7 0.0775(17) 0.0743(17) 0.0663(16) -0.0394(13) 0.0118(13) -0.0095(14)
N3 0.0305(14) 0.0356(15) 0.0216(12) 0.0004(10) 0.0051(10) 0.0059(11)
F8 0.0551(15) 0.115(2) 0.0540(14) -0.0205(14) -0.0100(12) -0.0155(14)
C13 0.0286(16) 0.0275(16) 0.0274(15) 0.0016(12) 0.0023(13) 0.0030(13)
C7 0.0384(18) 0.0235(15) 0.0218(13) 0.0003(11) 0.0087(12) 0.0011(13)
C20 0.044(2) 0.048(2) 0.0232(15) -0.0018(14) 0.0069(14) 0.0127(16)
C8 0.0396(19) 0.0278(17) 0.0381(17) 0.0036(13) 0.0097(15) 0.0003(14)
C14 0.0324(18) 0.056(2) 0.0251(15) 0.0009(15) 0.0042(13) 0.0167(16)
C1 0.0313(17) 0.0286(16) 0.0302(15) 0.0058(12) 0.0109(13) -0.0048(13)
C32 0.0378(19) 0.042(2) 0.050(2) -0.0011(16) 0.0141(16) 0.0074(16)
C12 0.0368(19) 0.0359(18) 0.0321(16) 0.0042(13) 0.0120(14) 0.0026(14)
C10 0.056(2) 0.0377(19) 0.0303(16) 0.0100(14) 0.0101(16) 0.0173(17)
C9 0.038(2) 0.046(2) 0.0380(18) -0.0024(15) 0.0024(15) 0.0097(16)
C6 0.0393(19) 0.0377(19) 0.0344(17) 0.0003(14) 0.0112(15) 0.0001(15)
C2 0.0325(17) 0.0329(18) 0.0398(18) 0.0045(14) 0.0096(14) -0.0057(14)
C24 0.0348(18) 0.058(2) 0.0277(16) 0.0011(15) 0.0123(14) 0.0101(16)
C3 0.0305(19) 0.058(2) 0.0428(19) 0.0130(17) 0.0027(15) -0.0028(17)
C4 0.038(2) 0.069(3) 0.0337(18) -0.0052(18) 0.0018(16) -0.0128(19)
C21 0.047(2) 0.070(3) 0.0383(19) -0.0074(17) 0.0185(17) 0.0051(19)
C11 0.062(2) 0.0333(18) 0.0368(18) 0.0119(14) 0.0221(17) 0.0056(16)
C5 0.050(2) 0.053(2) 0.0394(19) -0.0120(17) 0.0155(17) -0.0121(19)
C33 0.065(3) 0.086(3) 0.035(2) 0.014(2) 0.0021(19) 0.028(2)
C29 0.068(3) 0.028(2) 0.090(3) 0.016(2) 0.015(2) 0.0035(19)
C22 0.055(3) 0.096(4) 0.063(3) -0.050(3) 0.017(2) -0.011(2)
C15 0.037(2) 0.085(3) 0.045(2) -0.018(2) 0.0030(17) 0.007(2)
C25 0.060(3) 0.075(3) 0.064(3) 0.004(2) 0.033(2) -0.006(2)
C27 0.067(3) 0.072(3) 0.053(2) -0.004(2) 0.027(2) 0.027(2)
C26 0.047(2) 0.107(4) 0.0285(18) -0.007(2) 0.0080(16) 0.007(2)
C28 0.090(4) 0.050(3) 0.081(3) -0.032(2) 0.007(3) -0.006(2)
C31 0.040(2) 0.060(3) 0.108(4) -0.019(3) -0.018(2) 0.000(2)
C19 0.059(3) 0.077(3) 0.049(2) 0.025(2) 0.016(2) 0.035(2)
C17 0.055(3) 0.216(8) 0.029(2) 0.001(3) -0.002(2) 0.069(4)
C30 0.082(3) 0.050(3) 0.101(4) -0.002(2) 0.053(3) -0.019(2)
C23 0.123(4) 0.092(4) 0.039(2) 0.032(2) 0.039(2) 0.054(3)
C18 0.085(4) 0.140(5) 0.052(3) 0.044(3) 0.025(3) 0.075(4)
C16 0.035(2) 0.166(6) 0.053(3) -0.040(3) -0.006(2) 0.016(3)

loop_
_atom_type_symbol
_atom_type_description
_atom_type_scat_dispersion_real
_atom_type_scat_dispersion_imag
_atom_type_scat_source
C C 0.0033 0.0016 'International Tables Vol C Tables 4.2.6.8 and 6.1.1.4'
H H 0.0000 0.0000 'International Tables Vol C Tables 4.2.6.8 and 6.1.1.4'
Ag Ag -0.8971 1.1015 'International Tables Vol C Tables 4.2.6.8 and 6.1.1.4'
F F 0.0171 0.0103 'International Tables Vol C Tables 4.2.6.8 and 6.1.1.4'
N N 0.0061 0.0033 'International Tables Vol C Tables 4.2.6.8 and 6.1.1.4'
Si Si 0.0817 0.0704 'International Tables Vol C Tables 4.2.6.8 and 6.1.1.4'

loop_
_geom_angle_atom_site_label_1
_geom_angle_atom_site_label_2
_geom_angle_atom_site_label_3
_geom_angle
_geom_angle_site_symmetry_1
_geom_angle_site_symmetry_3
_geom_angle_publ_flag
N1 Ag1 Si1 169.87(7) . . ?
N2 Si1 Ag1 111.85(8) . . ?
N2 Si1 C13 35.76(10) . . ?
N4 Si1 Ag1 123.22(9) . . ?
N4 Si1 N2 113.34(12) . . ?
N4 Si1 N3 114.04(12) . . ?
N4 Si1 C13 124.62(11) . . ?
N3 Si1 Ag1 111.79(9) . . ?
N3 Si1 N2 71.12(10) . . ?
N3 Si1 C13 35.98(10) . . ?
C13 Si1 Ag1 112.16(8) . . ?
N4 Si2 C32 110.99(14) . . ?
N4 Si2 C33 109.46(16) . . ?
N4 Si2 C31 113.24(17) . . ?
C32 Si2 C33 111.64(19) . . ?
C32 Si2 C31 104.6(2) . . ?
C33 Si2 C31 106.8(2) . . ?
N4 Si3 C29 113.74(15) . . ?
N4 Si3 C28 110.93(18) . . ?
N4 Si3 C30 109.25(16) . . ?
C29 Si3 C28 105.0(2) . . ?
C29 Si3 C30 106.5(2) . . ?
C30 Si3 C28 111.3(2) . . ?
C13 N2 Si1 90.62(17) . . ?
C13 N2 C20 131.1(2) . . ?
C20 N2 Si1 134.9(2) . . ?
Si1 N4 Si2 114.04(13) . . ?
Si1 N4 Si3 126.24(14) . . ?
Si3 N4 Si2 119.63(14) . . ?
C7 N1 Ag1 123.69(19) . . ?
C7 N1 C1 119.5(2) . . ?
C1 N1 Ag1 116.29(18) . . ?
C13 N3 Si1 90.41(18) . . ?
C13 N3 C24 131.2(3) . . ?
C24 N3 Si1 134.81(19) . . ?
N2 C13 Si1 53.63(14) . . ?
N2 C13 N3 106.1(2) . . ?
N2 C13 C14 126.6(3) . . ?
N3 C13 Si1 53.61(14) . . ?
N3 C13 C14 127.3(3) . . ?
C14 C13 Si1 169.0(2) . . ?
N1 C7 C8 120.8(3) . . ?
N1 C7 C12 125.5(3) . . ?
C12 C7 C8 113.6(3) . . ?
N2 C20 C21 106.4(3) . . ?
N2 C20 C22 110.3(3) . . ?
N2 C20 C23 111.1(3) . . ?
C21 C20 C22 109.1(3) . . ?
C21 C20 C23 109.0(3) . . ?
C22 C20 C23 110.8(4) . . ?
F1 C8 C7 119.2(3) . . ?
F1 C8 C9 117.1(3) . . ?
C9 C8 C7 123.7(3) . . ?
C15 C14 C13 120.4(3) . . ?
C15 C14 C19 120.0(3) . . ?
C19 C14 C13 119.5(3) . . ?
N1 C1 C6 125.7(3) . . ?
N1 C1 C2 120.8(3) . . ?
C2 C1 C6 113.3(3) . . ?
F5 C12 C7 119.3(3) . . ?
F5 C12 C11 117.0(3) . . ?
C11 C12 C7 123.7(3) . . ?
F3 C10 C9 120.6(3) . . ?
F3 C10 C11 120.4(3) . . ?
C9 C10 C11 119.0(3) . . ?
F2 C9 C8 119.9(3) . . ?
F2 C9 C10 120.0(3) . . ?
C10 C9 C8 120.1(3) . . ?
F6 C6 C1 119.4(3) . . ?
F6 C6 C5 117.2(3) . . ?
C5 C6 C1 123.4(3) . . ?
F10 C2 C1 119.1(3) . . ?
F10 C2 C3 116.9(3) . . ?
C3 C2 C1 123.9(3) . . ?
N3 C24 C25 110.0(3) . . ?
N3 C24 C27 111.6(3) . . ?
N3 C24 C26 105.9(3) . . ?
C25 C24 C27 110.5(3) . . ?
C26 C24 C25 109.1(3) . . ?
C26 C24 C27 109.6(3) . . ?
F9 C3 C2 119.2(3) . . ?
F9 C3 C4 120.5(3) . . ?
C4 C3 C2 120.2(3) . . ?
F8 C4 C3 120.5(4) . . ?
F8 C4 C5 120.6(4) . . ?
C3 C4 C5 118.9(3) . . ?
F4 C11 C12 120.3(3) . . ?
F4 C11 C10 119.8(3) . . ?
C10 C11 C12 119.9(3) . . ?
F7 C5 C6 119.6(3) . . ?
F7 C5 C4 120.2(3) . . ?
C4 C5 C6 120.2(3) . . ?
C14 C15 C16 119.8(5) . . ?
C18 C19 C14 119.0(5) . . ?
C18 C17 C16 120.6(5) . . ?
C17 C18 C19 120.8(5) . . ?
C17 C16 C15 119.8(5) . . ?

loop_
_geom_bond_atom_site_label_1
_geom_bond_atom_site_label_2
_geom_bond_distance
_geom_bond_site_symmetry_2
_geom_bond_publ_flag
Ag1 Si1 2.3544(8) . ?
Ag1 N1 2.167(2) . ?
Si1 N2 1.843(2) . ?
Si1 N4 1.719(2) . ?
Si1 N3 1.842(3) . ?
Si1 C13 2.288(3) . ?
Si2 N4 1.778(2) . ?
Si2 C32 1.854(3) . ?
Si2 C33 1.857(4) . ?
Si2 C31 1.873(4) . ?
Si3 N4 1.762(2) . ?
Si3 C29 1.857(4) . ?
Si3 C28 1.868(4) . ?
Si3 C30 1.867(4) . ?
F10 C2 1.353(4) . ?
F6 C6 1.346(4) . ?
F5 C12 1.351(4) . ?
F1 C8 1.351(4) . ?
F3 C10 1.346(4) . ?
F4 C11 1.335(4) . ?
N2 C13 1.337(4) . ?
N2 C20 1.482(4) . ?
F9 C3 1.342(4) . ?
F2 C9 1.347(4) . ?
N1 C7 1.382(4) . ?
N1 C1 1.384(4) . ?
F7 C5 1.341(4) . ?
N3 C13 1.344(4) . ?
N3 C24 1.485(4) . ?
F8 C4 1.348(4) . ?
C13 C14 1.492(4) . ?
C7 C8 1.395(4) . ?
C7 C12 1.395(4) . ?
C20 C21 1.507(5) . ?
C20 C22 1.527(5) . ?
C20 C23 1.530(5) . ?
C8 C9 1.377(4) . ?
C14 C15 1.378(6) . ?
C14 C19 1.386(5) . ?
C1 C6 1.399(4) . ?
C1 C2 1.398(4) . ?
C12 C11 1.377(5) . ?
C10 C9 1.365(5) . ?
C10 C11 1.372(5) . ?
C6 C5 1.380(5) . ?
C2 C3 1.378(5) . ?
C24 C25 1.523(5) . ?
C24 C27 1.528(5) . ?
C24 C26 1.516(5) . ?
C3 C4 1.359(5) . ?
C4 C5 1.373(5) . ?
C15 C16 1.387(6) . ?
C19 C18 1.384(6) . ?
C17 C18 1.357(9) . ?
C17 C16 1.368(9) . ?
